data_4118727
loop_
_publ_author_name
'Michael Linseis'
'Stanislav Z\'ali\<s'
'Manfred Zabel'
'Rainer F. Winter'

_publ_section_title
;
 Ruthenium Stilbenyl and Diruthenium Distyrylethene Complexes: Aspects of
 Electron Delocalization and Electrocatalyzed Isomerization of the
 Z-Isomer
;
_journal_name_full 'Journal of the American Chemical Society'
_journal_page_first 16671
_journal_page_last 16692
_journal_paper_doi 10.1021/ja3059606
_journal_volume 134
_journal_year 2012
_chemical_compound_source 'see text'
_chemical_formula_moiety 'C22 H18'
_chemical_formula_sum 'C44 H40'
_chemical_formula_weight 282.36
_chemical_name_systematic ?
_space_group_IT_number 2
_symmetry_cell_setting triclinic
_symmetry_Int_Tables_number 2
_symmetry_space_group_name_Hall '-P 1'
_symmetry_space_group_name_H-M 'P -1'
_atom_sites_solution_hydrogens geom
_atom_sites_solution_primary direct
_atom_sites_solution_secondary difmap
_cell_angle_alpha 96.074(15)
_cell_angle_beta 114.763(14)
_cell_angle_gamma 107.175(14)
_cell_formula_units_Z 2
_cell_length_a 9.2604(11)
_cell_length_b 9.6988(12)
_cell_length_c 10.6668(14)
_cell_measurement_reflns_used 7590
_cell_measurement_temperature 123
_cell_measurement_theta_max 26.92
_cell_measurement_theta_min 2.28
_cell_volume 801.5(2)
_computing_cell_refinement 'STOE (1998)'
_computing_data_collection 'STOE (1998)'
_computing_data_reduction 'STOE (1998)'
_computing_molecular_graphics 'PLATON (Spek, 1990)'
_computing_publication_material 'PLATON (Spek, 2003)'
_computing_structure_refinement 'SHELXL-97 (Sheldrick, 1997)'
_computing_structure_solution 'SIR-97 (Altomare, 1999)'
_diffrn_ambient_temperature 123(1)
_diffrn_measured_fraction_theta_full 0.929
_diffrn_measured_fraction_theta_max 0.929
_diffrn_measurement_device_type 'STOE-IPDS diffractometer'
_diffrn_measurement_method rotation
_diffrn_radiation_monochromator graphite
_diffrn_radiation_source 'fine-focus sealed tube'
_diffrn_radiation_type 'Mo K\a'
_diffrn_radiation_wavelength 0.71073
_diffrn_reflns_av_R_equivalents 0.0267
_diffrn_reflns_av_sigmaI/netI 0.0317
_diffrn_reflns_limit_h_max 11
_diffrn_reflns_limit_h_min -11
_diffrn_reflns_limit_k_max 12
_diffrn_reflns_limit_k_min -12
_diffrn_reflns_limit_l_max 13
_diffrn_reflns_limit_l_min -13
_diffrn_reflns_number 10413
_diffrn_reflns_reduction_process
;
;
_diffrn_reflns_theta_full 26.92
_diffrn_reflns_theta_max 26.92
_diffrn_reflns_theta_min 2.28
_diffrn_standards_decay_% 0
_diffrn_standards_number 0
_exptl_absorpt_coefficient_mu 0.066
_exptl_absorpt_correction_type none
_exptl_crystal_colour colourless
_exptl_crystal_density_diffrn 1.170
_exptl_crystal_density_method 'Not Measured'
_exptl_crystal_description plate
_exptl_crystal_F_000 300
_exptl_crystal_size_max 0.28
_exptl_crystal_size_mid 0.24
_exptl_crystal_size_min 0.12
_refine_diff_density_max 1.168
_refine_diff_density_min -0.640
_refine_diff_density_rms 0.059
_refine_ls_extinction_method none
_refine_ls_goodness_of_fit_ref 1.046
_refine_ls_hydrogen_treatment mixed
_refine_ls_matrix_type full
_refine_ls_number_parameters 199
_refine_ls_number_reflns 3235
_refine_ls_number_restraints 0
_refine_ls_restrained_S_all 1.046
_refine_ls_R_factor_all 0.0996
_refine_ls_R_factor_gt 0.0770
_refine_ls_shift/su_max 0.336
_refine_ls_shift/su_mean 0.014
_refine_ls_structure_factor_coef Fsqd
_refine_ls_weighting_details 'calc w=1/[\s^2^(Fo^2^)+(0.0834P)^2^+0.9058P] where P=(Fo^2^+2Fc^2^)/3'
_refine_ls_weighting_scheme calc
_refine_ls_wR_factor_gt 0.1913
_refine_ls_wR_factor_ref 0.2048
_reflns_number_gt 2287
_reflns_number_total 3235
_reflns_threshold_expression I>2\s(I)
_cod_data_source_file ja3059606_si_005.cif
_cod_data_source_block h258
_cod_original_cell_volume 801.6(2)
_cod_database_code 4118727

loop_
_symmetry_equiv_pos_site_id
_symmetry_equiv_pos_as_xyz
1 x,y,z
2 -x,-y,-z

loop_
_atom_site_aniso_label
_atom_site_aniso_U_11
_atom_site_aniso_U_22
_atom_site_aniso_U_33
_atom_site_aniso_U_23
_atom_site_aniso_U_13
_atom_site_aniso_U_12
C2 0.0281(13) 0.0350(13) 0.0304(12) 0.0105(10) 0.0099(10) 0.0085(10)
C3 0.0307(13) 0.0299(12) 0.0330(12) 0.0075(10) 0.0125(11) 0.0067(10)
C5 0.0288(13) 0.0246(11) 0.0394(13) 0.0079(10) 0.0152(11) 0.0095(10)
C7 0.0404(15) 0.0313(12) 0.0319(12) 0.0100(10) 0.0210(11) 0.0159(11)
C12 0.0378(14) 0.0334(13) 0.0269(12) 0.0066(9) 0.0154(11) 0.0085(11)
C13 0.0302(13) 0.0290(12) 0.0285(12) 0.0075(9) 0.0089(10) 0.0095(10)
C15 0.0430(16) 0.0358(14) 0.0353(13) 0.0111(11) 0.0173(12) 0.0128(12)
C17 0.0377(14) 0.0317(12) 0.0293(12) 0.0045(10) 0.0129(11) 0.0099(11)
C19 0.0361(14) 0.0392(14) 0.0289(12) 0.0124(10) 0.0146(11) 0.0161(11)
C20 0.0386(14) 0.0327(13) 0.0334(13) 0.0103(10) 0.0180(11) 0.0165(11)
C22 0.0353(14) 0.0310(12) 0.0288(12) 0.0103(9) 0.0186(10) 0.0124(10)
C24 0.0333(13) 0.0255(11) 0.0391(13) 0.0105(10) 0.0197(11) 0.0118(10)
C25 0.0343(14) 0.0293(12) 0.0301(12) 0.0069(9) 0.0145(11) 0.0105(10)
C29 0.0279(12) 0.0303(12) 0.0282(12) 0.0092(9) 0.0086(10) 0.0119(10)
C30 0.0342(14) 0.0380(13) 0.0281(12) 0.0125(10) 0.0151(11) 0.0119(11)
C31 0.0479(17) 0.0396(15) 0.0367(14) 0.0091(11) 0.0201(13) 0.0114(13)
C34 0.0444(16) 0.0385(14) 0.0482(15) 0.0144(12) 0.0295(13) 0.0202(12)
C37 0.044(2) 0.116(4) 0.086(3) -0.019(3) 0.022(2) 0.035(2)
C38 0.0410(17) 0.0480(17) 0.0429(16) 0.0104(13) 0.0094(13) 0.0168(13)
C40 0.0308(15) 0.0367(14) 0.0508(16) 0.0037(12) 0.0098(13) 0.0134(12)
C42 0.068(2) 0.0557(19) 0.0514(18) 0.0077(15) 0.0384(18) 0.0111(17)
C46 0.063(2) 0.131(4) 0.064(2) 0.039(2) 0.042(2) 0.057(3)

loop_
_atom_site_label
_atom_site_type_symbol
_atom_site_thermal_displace_type
_atom_site_fract_x
_atom_site_fract_y
_atom_site_fract_z
_atom_site_occupancy
_atom_site_U_iso_or_equiv
_atom_site_calc_flag
_atom_site_refinement_flags
C2 C Uani 0.8340(3) 0.3016(3) 0.3110(3) 1.000 0.0334(7) . .
C3 C Uani 0.5417(3) 0.0792(3) 0.2759(3) 1.000 0.0335(7) . .
C5 C Uani 0.5273(3) 0.2446(3) 0.4652(3) 1.000 0.0315(7) . .
C7 C Uani 0.9191(3) 0.4250(3) 0.8027(3) 1.000 0.0323(8) . .
C12 C Uani 1.0835(4) 0.4305(3) 0.8835(3) 1.000 0.0340(8) . .
C13 C Uani 0.7585(3) 0.3250(3) 0.3938(3) 1.000 0.0316(7) . .
C15 C Uani 1.2945(4) 0.3109(3) 0.9516(3) 1.000 0.0389(8) . .
C17 C Uani 0.6183(3) 0.0532(3) 0.1937(3) 1.000 0.0351(7) . .
C19 C Uani 0.7647(3) 0.1648(3) 0.2090(3) 1.000 0.0343(8) . .
C20 C Uani 1.0009(3) 0.1798(3) 0.7499(3) 1.000 0.0336(8) . .
C22 C Uani 0.7921(3) 0.2978(3) 0.6934(2) 1.000 0.0302(7) . .
C24 C Uani 0.6134(3) 0.2907(3) 0.6097(3) 1.000 0.0313(7) . .
C25 C Uani 0.8376(3) 0.1762(3) 0.6691(3) 1.000 0.0320(7) . .
C29 C Uani 0.6105(3) 0.2150(3) 0.3784(2) 1.000 0.0302(7) . .
C30 C Uani 1.1272(3) 0.3079(3) 0.8603(3) 1.000 0.0334(8) . .
C31 C Uani 0.8417(4) 0.1453(3) 0.1198(3) 1.000 0.0428(9) . .
C34 C Uani 0.5335(4) 0.3350(3) 0.6972(3) 1.000 0.0394(9) . .
C37 C Uani 0.2587(5) 0.2352(6) 0.4808(5) 1.000 0.0881(18) . .
C38 C Uani 1.4328(4) 0.3159(3) 1.0317(3) 1.000 0.0481(10) . .
C40 C Uani 0.3423(4) 0.2286(3) 0.3816(3) 1.000 0.0436(9) . .
C42 C Uani 0.9064(5) 0.1339(4) 0.0466(4) 1.000 0.0582(11) . .
C46 C Uani 0.3638(5) 0.3456(6) 0.6125(4) 1.000 0.0751(16) . .
H2 H Uiso 0.93380 0.37870 0.32290 1.000 0.0400 calc R
H3 H Uiso 0.44020 0.00320 0.26240 1.000 0.0400 calc R
H7 H Uiso 0.89170 0.50920 0.82170 1.000 0.0390 calc R
H12 H Uiso 1.16810 0.51890 0.95600 1.000 0.0410 calc R
H13 H Uiso 0.80800 0.41810 0.46300 1.000 0.0380 calc R
H17 H Uiso 0.57090 -0.04100 0.12650 1.000 0.0420 calc R
H20 H Uiso 1.02820 0.09560 0.73080 1.000 0.0400 calc R
H25 H Uiso 0.75370 0.08890 0.59490 1.000 0.0380 calc R
H34A H Uiso 0.51950 0.26100 0.75260 1.000 0.0470 calc R
H34B H Uiso 0.61390 0.43310 0.76670 1.000 0.0470 calc R
H37A H Uiso 0.15200 0.25350 0.42890 1.000 0.1060 calc R
H37B H Uiso 0.22600 0.13640 0.50060 1.000 0.1060 calc R
H40A H Uiso 0.27650 0.13210 0.30710 1.000 0.0520 calc R
H40B H Uiso 0.33710 0.30990 0.33300 1.000 0.0520 calc R
H46A H Uiso 0.30270 0.33680 0.67020 1.000 0.0910 calc R
H46B H Uiso 0.38300 0.44550 0.59370 1.000 0.0910 calc R
H48 H Uiso 0.95850 0.12470 -0.01230 1.000 0.0700 calc R
H50 H Uiso 1.54350 0.31990 1.09570 1.000 0.0580 calc R

loop_
_atom_type_symbol
_atom_type_description
_atom_type_scat_dispersion_real
_atom_type_scat_dispersion_imag
_atom_type_scat_source
H H 0.0000 0.0000 'International Tables Vol C Tables 4.2.6.8 and 6.1.1.4'
C C 0.0033 0.0016 'International Tables Vol C Tables 4.2.6.8 and 6.1.1.4'

loop_
_geom_angle_atom_site_label_1
_geom_angle_atom_site_label_2
_geom_angle_atom_site_label_3
_geom_angle
_geom_angle_publ_flag
C13 C2 C19 120.5(3) no
C17 C3 C29 121.4(3) no
C24 C5 C29 122.3(3) no
C24 C5 C40 121.8(3) no
C29 C5 C40 115.8(2) no
C12 C7 C22 121.2(3) no
C7 C12 C30 120.9(3) no
C2 C13 C29 121.5(3) no
C30 C15 C38 177.5(3) no
C3 C17 C19 120.3(3) no
C2 C19 C17 118.7(3) no
C2 C19 C31 119.4(3) no
C17 C19 C31 121.9(3) no
C25 C20 C30 120.1(3) no
C7 C22 C24 120.9(3) no
C7 C22 C25 117.6(3) no
C24 C22 C25 121.5(2) no
C5 C24 C22 122.1(3) no
C5 C24 C34 122.2(3) no
C22 C24 C34 115.6(2) no
C20 C25 C22 121.8(3) no
C3 C29 C5 121.7(3) no
C3 C29 C13 117.7(3) no
C5 C29 C13 120.6(2) no
C12 C30 C15 120.4(3) no
C12 C30 C20 118.4(3) no
C15 C30 C20 121.2(3) no
C19 C31 C42 177.9(3) no
C24 C34 C46 115.0(3) no
C40 C37 C46 114.9(4) no
C5 C40 C37 111.5(3) no
C34 C46 C37 113.6(4) no
C13 C2 H2 120.00 no
C19 C2 H2 120.00 no
C17 C3 H3 119.00 no
C29 C3 H3 119.00 no
C12 C7 H7 119.00 no
C22 C7 H7 119.00 no
C7 C12 H12 120.00 no
C30 C12 H12 119.00 no
C2 C13 H13 119.00 no
C29 C13 H13 119.00 no
C3 C17 H17 120.00 no
C19 C17 H17 120.00 no
C25 C20 H20 120.00 no
C30 C20 H20 120.00 no
C20 C25 H25 119.00 no
C22 C25 H25 119.00 no
C24 C34 H34A 109.00 no
C24 C34 H34B 109.00 no
C46 C34 H34A 109.00 no
C46 C34 H34B 109.00 no
H34A C34 H34B 107.00 no
C40 C37 H37A 109.00 no
C40 C37 H37B 109.00 no
C46 C37 H37A 109.00 no
C46 C37 H37B 109.00 no
H37A C37 H37B 108.00 no
C15 C38 H50 180.00 no
C5 C40 H40A 109.00 no
C5 C40 H40B 109.00 no
C37 C40 H40A 109.00 no
C37 C40 H40B 109.00 no
H40A C40 H40B 108.00 no
C31 C42 H48 180.00 no
C34 C46 H46A 109.00 no
C34 C46 H46B 109.00 no
C37 C46 H46A 109.00 no
C37 C46 H46B 109.00 no
H46A C46 H46B 108.00 no

loop_
_geom_bond_atom_site_label_1
_geom_bond_atom_site_label_2
_geom_bond_distance
_geom_bond_publ_flag
C2 C13 1.374(4) no
C2 C19 1.402(4) no
C3 C17 1.384(4) no
C3 C29 1.398(4) no
C5 C24 1.351(4) no
C5 C29 1.485(4) no
C5 C40 1.513(5) no
C7 C12 1.381(5) no
C7 C22 1.398(4) no
C12 C30 1.395(5) no
C13 C29 1.398(4) no
C15 C30 1.433(5) no
C15 C38 1.188(5) no
C17 C19 1.395(4) no
C19 C31 1.435(5) no
C20 C25 1.379(4) no
C20 C30 1.406(4) no
C22 C24 1.491(4) no
C22 C25 1.399(4) no
C24 C34 1.511(5) no
C31 C42 1.180(6) no
C34 C46 1.491(6) no
C37 C40 1.557(6) no
C37 C46 1.410(7) no
C2 H2 0.9500 no
C3 H3 0.9500 no
C7 H7 0.9500 no
C12 H12 0.9500 no
C13 H13 0.9500 no
C17 H17 0.9500 no
C20 H20 0.9500 no
C25 H25 0.9500 no
C34 H34A 0.9900 no
C34 H34B 0.9900 no
C37 H37A 0.9900 no
C37 H37B 0.9900 no
C38 H50 0.9500 no
C40 H40A 0.9900 no
C40 H40B 0.9900 no
C42 H48 0.9500 no
C46 H46A 0.9900 no
C46 H46B 0.9900 no

loop_
_geom_contact_atom_site_label_1
_geom_contact_atom_site_label_2
_geom_contact_distance
_geom_contact_site_symmetry_2
_geom_contact_publ_flag
C2 C12 3.596(4) 2_766 no
C7 C12 3.502(4) 2_767 no
C12 C7 3.502(4) 2_767 no
C12 C2 3.596(4) 2_766 no
C13 C25 3.311(4) . no
C13 C22 3.126(4) . no
C22 C13 3.126(4) . no
C25 C29 3.071(4) . no
C25 C13 3.311(4) . no
C29 C25 3.071(4) . no
C2 H37A 2.8800 1_655 no
C2 H50 2.7800 1_454 no
C3 H40A 2.7900 . no
C5 H25 2.9100 . no
C5 H46B 3.0800 2_666 no
C7 H34B 2.7100 . no
C7 H12 3.0500 2_767 no
C7 H2 2.7900 2_766 no
C12 H7 3.0300 2_767 no
C12 H2 3.0100 2_766 no
C13 H50 2.9500 1_454 no
C13 H46B 2.9200 2_666 no
C15 H46A 3.0700 1_655 no
C17 H50 3.0500 1_454 no
C17 H17 3.0900 2_655 no
C19 H50 2.8400 1_454 no
C20 H48 2.8000 1_556 no
C22 H13 2.8700 . no
C24 H37B 3.0700 . no
C24 H13 2.9400 . no
C25 H3 3.0600 2_656 no
C25 H40A 2.9400 2_656 no
C29 H25 2.7500 . no
C30 H46A 3.0700 1_655 no
C30 H48 2.8400 1_556 no
C34 H7 2.8500 . no
C38 H17 2.9900 2_756 no
C40 H3 2.9600 . no
C40 H25 3.0100 2_656 no
H2 H37A 2.5800 1_655 no
H2 C7 2.7900 2_766 no
H2 C12 3.0100 2_766 no
H2 H13 2.5500 2_766 no
H3 C40 2.9600 . no
H3 H40A 2.3900 . no
H3 C25 3.0600 2_656 no
H7 C34 2.8500 . no
H7 H34B 2.2400 . no
H7 C12 3.0300 2_767 no
H12 C7 3.0500 2_767 no
H13 C22 2.8700 . no
H13 C24 2.9400 . no
H13 H2 2.5500 2_766 no
H13 H46B 2.4300 2_666 no
H17 C17 3.0900 2_655 no
H17 C38 2.9900 2_756 no
H25 C5 2.9100 . no
H25 C29 2.7500 . no
H25 C40 3.0100 2_656 no
H25 H37B 2.4100 2_656 no
H25 H40A 2.4800 2_656 no
H34B C7 2.7100 . no
H34B H7 2.2400 . no
H37A C2 2.8800 1_455 no
H37A H2 2.5800 1_455 no
H37B C24 3.0700 . no
H37B H25 2.4100 2_656 no
H40A C3 2.7900 . no
H40A H3 2.3900 . no
H40A C25 2.9400 2_656 no
H40A H25 2.4800 2_656 no
H46A C15 3.0700 1_455 no
H46A C30 3.0700 1_455 no
H46B C5 3.0800 2_666 no
H46B C13 2.9200 2_666 no
H46B H13 2.4300 2_666 no
H48 C20 2.8000 1_554 no
H48 C30 2.8400 1_554 no
H50 C2 2.7800 1_656 no
H50 C13 2.9500 1_656 no
H50 C17 3.0500 1_656 no
H50 C19 2.8400 1_656 no

loop_
_geom_torsion_atom_site_label_1
_geom_torsion_atom_site_label_2
_geom_torsion_atom_site_label_3
_geom_torsion_atom_site_label_4
_geom_torsion
_geom_torsion_publ_flag
C19 C2 C13 C29 -0.7(4) no
C13 C2 C19 C17 -0.2(4) no
C13 C2 C19 C31 177.4(3) no
C29 C3 C17 C19 -1.8(4) no
C17 C3 C29 C5 178.9(3) no
C17 C3 C29 C13 0.9(4) no
C29 C5 C24 C22 -7.5(4) no
C29 C5 C24 C34 174.0(3) no
C40 C5 C24 C22 176.1(3) no
C40 C5 C24 C34 -2.4(4) no
C24 C5 C29 C3 126.9(3) no
C24 C5 C29 C13 -55.2(4) no
C40 C5 C29 C3 -56.5(4) no
C40 C5 C29 C13 121.4(3) no
C24 C5 C40 C37 -13.1(4) no
C29 C5 C40 C37 170.3(3) no
C22 C7 C12 C30 -1.2(5) no
C12 C7 C22 C24 178.0(3) no
C12 C7 C22 C25 0.1(4) no
C7 C12 C30 C15 -175.4(3) no
C7 C12 C30 C20 1.7(5) no
C2 C13 C29 C3 0.3(4) no
C2 C13 C29 C5 -177.7(3) no
C3 C17 C19 C2 1.4(4) no
C3 C17 C19 C31 -176.2(3) no
C30 C20 C25 C22 0.0(4) no
C25 C20 C30 C12 -1.1(4) no
C25 C20 C30 C15 176.0(3) no
C7 C22 C24 C5 132.1(3) no
C7 C22 C24 C34 -49.3(4) no
C25 C22 C24 C5 -50.2(4) no
C25 C22 C24 C34 128.5(3) no
C7 C22 C25 C20 0.5(4) no
C24 C22 C25 C20 -177.4(3) no
C5 C24 C34 C46 -8.6(5) no
C22 C24 C34 C46 172.8(3) no
C24 C34 C46 C37 37.4(5) no
C46 C37 C40 C5 42.3(5) no
C40 C37 C46 C34 -54.9(6) no

loop_
_cod_related_entry_id
_cod_related_entry_database
_cod_related_entry_code
1 ChemSpider 30660667
